data_7063938
loop_
_publ_author_name
'Khan, Sahanwaj'
'Sengupta, Swaraj'
'Khan, Md. Adnan'
'Jana, Narayan Ch.'
'Bagh, Bidraha'
'Naskar, Subhendu'

_publ_section_title
;
 Electrocatalytic proton reduction by mononuclear cobalt complexes of
 bis(benzimidazolyl)pyridine ligands: experimental and theoretical study
;
_journal_issue 37
_journal_name_full 'New Journal of Chemistry'
_journal_page_first 16134
_journal_page_last 16144
_journal_paper_doi 10.1039/D5NJ01975C
_journal_volume 49
_journal_year 2025
_chemical_formula_moiety 'C38 H26 N10 Zn, Cl O4, 4(C2 H6 O S), Cl0.65 O1.4, Cl0.35 O2.6'
_chemical_formula_sum 'C46 H50 Cl2 N10 O12 S4 Zn'
_chemical_formula_weight 1199.47
_space_group_crystal_system triclinic
_space_group_IT_number 2
_space_group_name_Hall '-P 1'
_space_group_name_H-M_alt 'P -1'
_atom_sites_solution_hydrogens geom
_atom_sites_solution_primary dual
_audit_creation_date 2025-03-20
_audit_creation_method
;
Olex2 1.5
(compiled 2024.02.16 svn.r378c4104 for OlexSys, GUI svn.r6928)
;
_audit_update_record
;
2025-05-03 deposited with the CCDC.	2025-07-31 downloaded from the CCDC.
;
_cell_angle_alpha 87.477(8)
_cell_angle_beta 76.607(6)
_cell_angle_gamma 70.038(8)
_cell_formula_units_Z 2
_cell_length_a 11.5816(8)
_cell_length_b 14.6348(17)
_cell_length_c 17.7481(13)
_cell_measurement_reflns_used 7740
_cell_measurement_temperature 293(2)
_cell_measurement_theta_max 27.7470
_cell_measurement_theta_min 3.6840
_cell_volume 2748.6(5)
_computing_cell_refinement 'CrysAlisPro 1.171.38.46 (Rigaku OD, 2015)'
_computing_data_collection 'CrysAlisPro 1.171.38.46 (Rigaku OD, 2015)'
_computing_data_reduction 'CrysAlisPro 1.171.38.46 (Rigaku OD, 2015)'
_computing_molecular_graphics 'Olex2 1.5 (Dolomanov et al., 2009)'
_computing_publication_material 'Olex2 1.5 (Dolomanov et al., 2009)'
_computing_structure_refinement 'SHELXL 2016/6 (Sheldrick, 2015)'
_computing_structure_solution 'SHELXT  (Sheldrick, 2015)'
_diffrn_ambient_temperature 293(2)
_diffrn_detector_area_resol_mean 10.4324
_diffrn_detector_type Atlas
_diffrn_measured_fraction_theta_full 0.989
_diffrn_measured_fraction_theta_max 0.976
_diffrn_measurement_details
;
List of Runs (angles in degrees, time in seconds):

  # Type    Start    End  Width  t~exp~   \w     \q     \k     \f   Frames
#--------------------------------------------------------------------------
  1  \w     29.00  55.00   1.00   52.50    --   10.22  38.00-150.00   26
  2  \w    -42.00  48.00   1.00   52.50    --  -10.38  77.00  60.00   90
  3  \w    -84.00  15.00   1.00   52.50    --  -10.38 -77.00 -60.00   99
  4  \w    -71.00 -45.00   1.00   52.50    --  -10.38 -57.00  30.00   26
  5  \w    -81.00   6.00   1.00   52.50    --  -10.38 -57.00 150.00   87
;
_diffrn_measurement_device 'four-circle diffractometer'
_diffrn_measurement_device_type 'Xcalibur, Atlas'
_diffrn_measurement_method '\w scans'
_diffrn_radiation_type MoK\a
_diffrn_radiation_wavelength 0.71073
_diffrn_reflns_av_R_equivalents 0.0317
_diffrn_reflns_av_unetI/netI 0.0441
_diffrn_reflns_Laue_measured_fraction_full 0.989
_diffrn_reflns_Laue_measured_fraction_max 0.976
_diffrn_reflns_limit_h_max 14
_diffrn_reflns_limit_h_min -13
_diffrn_reflns_limit_k_max 17
_diffrn_reflns_limit_k_min -18
_diffrn_reflns_limit_l_max 22
_diffrn_reflns_limit_l_min -22
_diffrn_reflns_number 25246
_diffrn_reflns_point_group_measured_fraction_full 0.989
_diffrn_reflns_point_group_measured_fraction_max 0.976
_diffrn_reflns_theta_full 25.242
_diffrn_reflns_theta_max 27.102
_diffrn_reflns_theta_min 3.370
_exptl_absorpt_coefficient_mu 0.763
_exptl_absorpt_correction_T_max 1.00000
_exptl_absorpt_correction_T_min 0.63459
_exptl_absorpt_correction_type multi-scan
_exptl_absorpt_process_details
;
CrysAlisPro 1.171.38.46 (Rigaku Oxford Diffraction, 2015)
Empirical absorption correction using spherical harmonics,
 implemented in SCALE3 ABSPACK scaling algorithm.
;
_exptl_crystal_colour 'light yellow'
_exptl_crystal_colour_modifier light
_exptl_crystal_colour_primary yellow
_exptl_crystal_density_diffrn 1.449
_exptl_crystal_description block
_exptl_crystal_F_000 1240
_exptl_crystal_size_max 0.2
_exptl_crystal_size_mid 0.1
_exptl_crystal_size_min 0.1
_refine_diff_density_max 1.384
_refine_diff_density_min -0.687
_refine_diff_density_rms 0.091
_refine_ls_extinction_method none
_refine_ls_goodness_of_fit_ref 1.042
_refine_ls_hydrogen_treatment constr
_refine_ls_matrix_type full
_refine_ls_number_parameters 738
_refine_ls_number_reflns 11829
_refine_ls_number_restraints 96
_refine_ls_restrained_S_all 1.050
_refine_ls_R_factor_all 0.0924
_refine_ls_R_factor_gt 0.0716
_refine_ls_shift/su_max 0.000
_refine_ls_shift/su_mean 0.000
_refine_ls_structure_factor_coef Fsqd
_refine_ls_weighting_details 'w=1/[\s^2^(Fo^2^)+(0.1442P)^2^+1.1064P] where P=(Fo^2^+2Fc^2^)/3'
_refine_ls_weighting_scheme calc
_refine_ls_wR_factor_gt 0.2047
_refine_ls_wR_factor_ref 0.2321
_reflns_Friedel_coverage 0.000
_reflns_number_gt 8776
_reflns_number_total 11829
_reflns_threshold_expression 'I > 2\s(I)'
_cod_data_source_file d5nj01975c2.cif
_cod_data_source_block complex-4
_cod_depositor_comments 'Adding full bibliography for 7063936--7063938.cif.'
_cod_original_cell_volume 2748.6(4)
_cod_database_code 7063938
_shelx_shelxl_version_number 2016/6
_shelx_space_group_comment
;
The symmetry employed for this shelxl refinement is uniquely defined
by the following loop, which should always be used as a source of
symmetry information in preference to the above space-group names.
They are only intended as comments.
;
_shelx_estimated_absorpt_t_max 0.928
_shelx_estimated_absorpt_t_min 0.862
_olex2_refinement_description
;
1. Fixed Uiso
 At 1.2 times of:
  All C(H) groups, All N(H) groups
 At 1.5 times of:
  All C(H,H,H) groups
2. Restrained distances
 Cl2-O17 \\sim Cl3-O16
 with sigma of 0.02
 Cl2-O11 \\sim Cl3-O12
 with sigma of 0.02
 Cl2-O13 \\sim Cl3-O10
 with sigma of 0.02
 Cl2-O14 \\sim Cl3-O15
 with sigma of 0.02
 O17-O11 \\sim O16-O12
 with sigma of 0.04
 O17-O13 \\sim O16-O10
 with sigma of 0.04
 O17-O14 \\sim O16-O15
 with sigma of 0.04
 O11-O13 \\sim O12-O10
 with sigma of 0.04
 O11-O14 \\sim O12-O15
 with sigma of 0.04
 O13-O14 \\sim O10-O15
 with sigma of 0.04
3. Uiso/Uaniso restraints and constraints
Uanis(O12) \\sim Ueq, Uanis(O14) \\sim Ueq, Uanis(O15) \\sim Ueq, Uanis(O17)
\\sim Ueq, Uanis(O16) \\sim Ueq, Uanis(O11) \\sim Ueq, Uanis(O10) \\sim Ueq,
Uanis(Cl3) \\sim Ueq, Uanis(O13) \\sim Ueq, Uanis(Cl2) \\sim Ueq: with sigma of
0.01 and sigma for terminal atoms of 0.02
4. Rigid body (RIGU) restrains
 O15, O17, O11, O16, O13, O10, O12, O14, Cl2
 with sigma for 1-2 distances of 0.002 and sigma for 1-3 distances of 0.002
5. Others
 Fixed Sof: Cl2(0.65) O17(0.65) O11(0.65) O13(0.65) O14(0.65) O3(0.5) O4(0.5)
 O12(0.35) O16(0.35) O10(0.35) O15(0.35) Cl3(0.35)
6.a Aromatic/amide H refined with riding coordinates:
 N5(H5), N2(H2), N10(H10), N7(H7), C18(H18), C2(H2A), C9(H9), C17(H17),
 C10(H10A), C11(H11), C3(H3), C15(H15), C4(H4), C16(H16), C28(H28), C30(H30),
 C5(H5A), C21(H21), C37(H37), C29(H29), C24(H24), C34(H34), C22(H22), C36(H36),
 C35(H35), C23(H23)
6.b Idealised Me refined as rotating group:
 C43(H43A,H43B,H43C), C40(H40A,H40B,H40C), C42(H42A,H42B,H42C), C44(H44A,H44B,
 H44C), C39(H39A,H39B,H39C), C46(H46A,H46B,H46C), C45(H45A,H45B,H45C), C41(H41A,
 H41B,H41C)
;
_olex2_submission_special_instructions 'No special instructions were received'
_oxdiff_exptl_absorpt_empirical_details
;
Empirical correction (ABSPACK) includes:
- Absorption correction using spherical harmonics
- Frame scaling
;

loop_
_space_group_symop_operation_xyz
'x, y, z'
'-x, -y, -z'

loop_
_atom_site_label
_atom_site_type_symbol
_atom_site_fract_x
_atom_site_fract_y
_atom_site_fract_z
_atom_site_U_iso_or_equiv
_atom_site_adp_type
_atom_site_occupancy
_atom_site_site_symmetry_order
_atom_site_calc_flag
_atom_site_refinement_flags_posn
_atom_site_refinement_flags_adp
_atom_site_refinement_flags_occupancy
_atom_site_disorder_assembly
_atom_site_disorder_group
Zn1 Zn 0.54914(3) 0.41572(3) 0.25161(2) 0.03911(16) Uani 1 1 d . . . . .
Cl1 Cl 0.03916(11) 0.84246(9) 0.33217(9) 0.0769(4) Uani 1 1 d . . . . .
S3 S 0.25220(14) 0.05014(13) 0.18001(14) 0.1152(7) Uani 1 1 d . . . . .
S1 S 0.32057(17) 0.20285(12) 0.57468(14) 0.1096(6) Uani 1 1 d . . . . .
S4 S 0.93912(15) 0.23214(13) -0.08264(11) 0.0985(5) Uani 1 1 d . . . . .
S2 S 0.7246(2) 0.00744(12) 0.60418(12) 0.1163(7) Uani 1 1 d . . . . .
N3 N 0.4716(2) 0.5692(2) 0.25597(15) 0.0376(6) Uani 1 1 d . . . . .
N8 N 0.6333(3) 0.2628(2) 0.25838(17) 0.0410(6) Uani 1 1 d . . . . .
N9 N 0.3942(3) 0.3633(2) 0.29641(17) 0.0439(6) Uani 1 1 d . . . . .
N6 N 0.7482(3) 0.3864(2) 0.20635(17) 0.0438(6) Uani 1 1 d . . . . .
N5 N 0.5842(3) 0.5810(2) 0.42509(17) 0.0439(6) Uani 1 1 d . . . . .
H5 H 0.570474 0.639692 0.439893 0.053 Uiso 1 1 calc R U . . .
N1 N 0.4789(2) 0.4530(2) 0.14790(16) 0.0407(6) Uani 1 1 d . . . . .
N2 N 0.3536(3) 0.5658(2) 0.08698(17) 0.0452(7) Uani 1 1 d . . . . .
H2 H 0.309164 0.622398 0.074965 0.054 Uiso 1 1 calc R U . . .
N4 N 0.5795(3) 0.4593(2) 0.35896(17) 0.0423(6) Uani 1 1 d . . . . .
C1 C 0.4523(3) 0.4087(3) 0.0917(2) 0.0432(7) Uani 1 1 d . . . . .
C8 C 0.4178(3) 0.6154(2) 0.1994(2) 0.0407(7) Uani 1 1 d . . . . .
N10 N 0.3294(3) 0.2381(3) 0.3276(2) 0.0600(9) Uani 1 1 d . . . . .
H10 H 0.332999 0.179091 0.336365 0.072 Uiso 1 1 calc R U . . .
C19 C 0.6465(3) 0.4218(3) 0.41492(19) 0.0415(7) Uani 1 1 d . . . . .
C31 C 0.5620(3) 0.2098(3) 0.2872(2) 0.0481(8) Uani 1 1 d . . . . .
C13 C 0.5465(3) 0.5541(2) 0.36736(19) 0.0383(7) Uani 1 1 d . . . . .
C32 C 0.4273(3) 0.2697(3) 0.3050(2) 0.0467(8) Uani 1 1 d . . . . .
C12 C 0.4818(3) 0.6191(2) 0.3122(2) 0.0415(7) Uani 1 1 d . . . . .
N7 N 0.9409(3) 0.2815(3) 0.1896(2) 0.0615(9) Uani 1 1 d . . . . .
H7 H 1.001152 0.226782 0.187871 0.074 Uiso 1 1 calc R U . . .
O5 O 0.7973(3) 0.2544(3) -0.0546(3) 0.0957(12) Uani 1 1 d . . . . .
C6 C 0.3730(3) 0.4796(3) 0.0526(2) 0.0451(8) Uani 1 1 d . . . . .
C14 C 0.6497(3) 0.4969(3) 0.4571(2) 0.0460(8) Uani 1 1 d . . . . .
C7 C 0.4174(3) 0.5460(2) 0.14391(19) 0.0405(7) Uani 1 1 d . . . . .
O1 O 0.4340(4) 0.2370(3) 0.5413(3) 0.1015(13) Uani 1 1 d . . . . .
C27 C 0.7582(3) 0.2220(3) 0.2386(2) 0.0473(8) Uani 1 1 d . . . . .
C18 C 0.7057(4) 0.3269(3) 0.4321(2) 0.0539(9) Uani 1 1 d . . . . .
H18 H 0.703219 0.275418 0.404413 0.065 Uiso 1 1 calc R U . . .
C20 C 0.8312(3) 0.4368(3) 0.1830(2) 0.0474(8) Uani 1 1 d . . . . .
C38 C 0.2638(3) 0.3966(3) 0.3132(2) 0.0489(8) Uani 1 1 d . . . . .
C2 C 0.4911(4) 0.3117(3) 0.0709(2) 0.0564(9) Uani 1 1 d . . . . .
H2A H 0.544711 0.264443 0.095790 0.068 Uiso 1 1 calc R U . . .
C9 C 0.3724(4) 0.7140(3) 0.1979(2) 0.0536(9) Uani 1 1 d . . . . .
H9 H 0.334631 0.745036 0.158430 0.064 Uiso 1 1 calc R U . . .
C17 C 0.7676(4) 0.3102(3) 0.4904(3) 0.0631(11) Uani 1 1 d . . . . .
H17 H 0.808711 0.246479 0.502165 0.076 Uiso 1 1 calc R U . . .
C10 C 0.3837(4) 0.7663(3) 0.2559(3) 0.0576(10) Uani 1 1 d . . . . .
H10A H 0.354820 0.833884 0.255834 0.069 Uiso 1 1 calc R U . . .
C11 C 0.4384(4) 0.7187(3) 0.3151(2) 0.0514(9) Uani 1 1 d . . . . .
H11 H 0.445312 0.753442 0.355465 0.062 Uiso 1 1 calc R U . . .
C26 C 0.8178(3) 0.2957(3) 0.2101(2) 0.0465(8) Uani 1 1 d . . . . .
C3 C 0.4474(5) 0.2877(4) 0.0120(3) 0.0656(11) Uani 1 1 d . . . . .
H3 H 0.471125 0.222694 -0.003493 0.079 Uiso 1 1 calc R U . . .
C15 C 0.7116(4) 0.4809(3) 0.5173(2) 0.0555(9) Uani 1 1 d . . . . .
H15 H 0.712998 0.532038 0.545964 0.067 Uiso 1 1 calc R U . . .
C4 C 0.3678(4) 0.3591(4) -0.0252(2) 0.0641(11) Uani 1 1 d . . . . .
H4 H 0.339322 0.339840 -0.064584 0.077 Uiso 1 1 calc R U . . .
C16 C 0.7704(4) 0.3859(4) 0.5321(3) 0.0633(11) Uani 1 1 d . . . . .
H16 H 0.813512 0.372164 0.571717 0.076 Uiso 1 1 calc R U . . .
C28 C 0.8161(4) 0.1251(3) 0.2470(3) 0.0687(12) Uani 1 1 d . . . . .
H28 H 0.903638 0.097056 0.234852 0.082 Uiso 1 1 calc R U . . .
C30 C 0.6133(4) 0.1116(3) 0.2955(3) 0.0706(13) Uani 1 1 d . . . . .
H30 H 0.562255 0.074975 0.315234 0.085 Uiso 1 1 calc R U . . .
C5 C 0.3300(4) 0.4553(4) -0.0067(2) 0.0577(10) Uani 1 1 d . . . . .
H5A H 0.277816 0.502083 -0.032628 0.069 Uiso 1 1 calc R U . . .
C33 C 0.2225(4) 0.3182(3) 0.3341(3) 0.0607(10) Uani 1 1 d . . . . .
C21 C 0.8092(4) 0.5344(3) 0.1732(3) 0.0601(10) Uani 1 1 d . . . . .
H21 H 0.727381 0.579005 0.182905 0.072 Uiso 1 1 calc R U . . .
C25 C 0.9540(4) 0.3705(3) 0.1715(3) 0.0598(10) Uani 1 1 d . . . . .
O2 O 0.6590(5) -0.0647(3) 0.6107(3) 0.1182(17) Uani 1 1 d . . . . .
C37 C 0.1792(4) 0.4896(4) 0.3114(3) 0.0631(11) Uani 1 1 d . . . . .
H37 H 0.206628 0.542124 0.297652 0.076 Uiso 1 1 calc R U . . .
C29 C 0.7395(5) 0.0698(3) 0.2744(4) 0.0799(15) Uani 1 1 d . . . . .
H29 H 0.776116 0.002951 0.278158 0.096 Uiso 1 1 calc R U . . .
C24 C 1.0573(4) 0.4011(4) 0.1472(4) 0.0852(16) Uani 1 1 d . . . . .
H24 H 1.139540 0.357468 0.138731 0.102 Uiso 1 1 calc R U . . .
O8 O 0.0796(6) 0.9014(4) 0.2744(3) 0.1358(19) Uani 1 1 d . . . A 1
O6 O -0.0900(4) 0.8835(4) 0.3564(5) 0.162(3) Uani 1 1 d . . . B 1
O9 O 0.0718(6) 0.7464(4) 0.3079(4) 0.155(2) Uani 1 1 d . . . C 1
C34 C 0.0953(5) 0.3297(5) 0.3545(4) 0.0842(16) Uani 1 1 d . . . . .
H34 H 0.067787 0.277492 0.369127 0.101 Uiso 1 1 calc R U . . .
C22 C 0.9122(5) 0.5644(4) 0.1483(3) 0.0807(15) Uani 1 1 d . . . . .
H22 H 0.900051 0.629813 0.139610 0.097 Uiso 1 1 calc R U . . .
C36 C 0.0533(4) 0.5012(5) 0.3307(4) 0.0871(16) Uani 1 1 d . . . . .
H36 H -0.006293 0.562588 0.329718 0.105 Uiso 1 1 calc R U . . .
C35 C 0.0131(5) 0.4207(5) 0.3521(4) 0.098(2) Uani 1 1 d . . . . .
H35 H -0.072962 0.430729 0.364906 0.118 Uiso 1 1 calc R U . . .
C23 C 1.0325(5) 0.4982(5) 0.1365(4) 0.0953(19) Uani 1 1 d . . . . .
H23 H 1.100174 0.520481 0.120417 0.114 Uiso 1 1 calc R U . . .
C43 C 0.7239(10) 0.0505(5) 0.5080(5) 0.165(5) Uani 1 1 d . . . . .
H43A H 0.639946 0.091188 0.505926 0.247 Uiso 1 1 calc R U . . .
H43B H 0.751636 -0.003945 0.471992 0.247 Uiso 1 1 calc R U . . .
H43C H 0.779888 0.087285 0.494637 0.247 Uiso 1 1 calc R U . . .
C40 C 0.1984(8) 0.2763(7) 0.5414(5) 0.129(3) Uani 1 1 d . . . . .
H40A H 0.206948 0.257038 0.488875 0.193 Uiso 1 1 calc R U . . .
H40B H 0.197066 0.342162 0.543360 0.193 Uiso 1 1 calc R U . . .
H40C H 0.121219 0.271988 0.573022 0.193 Uiso 1 1 calc R U . . .
C42 C 0.3411(8) 0.1225(6) 0.1351(6) 0.133(3) Uani 1 1 d . . . . .
H42A H 0.427228 0.081892 0.115666 0.199 Uiso 1 1 calc R U . . .
H42B H 0.337488 0.169722 0.172205 0.199 Uiso 1 1 calc R U . . .
H42C H 0.306855 0.155195 0.092970 0.199 Uiso 1 1 calc R U . . .
C44 C 0.8922(8) -0.0621(6) 0.5941(5) 0.134(3) Uani 1 1 d . . . . .
H44A H 0.922144 -0.105054 0.549047 0.201 Uiso 1 1 calc R U . . .
H44B H 0.903598 -0.099613 0.639284 0.201 Uiso 1 1 calc R U . . .
H44C H 0.938962 -0.018291 0.588737 0.201 Uiso 1 1 calc R U . . .
C39 C 0.2534(9) 0.2536(9) 0.6741(5) 0.153(4) Uani 1 1 d . . . . .
H39A H 0.308691 0.219519 0.706748 0.230 Uiso 1 1 calc R U . . .
H39B H 0.172354 0.246497 0.692781 0.230 Uiso 1 1 calc R U . . .
H39C H 0.244086 0.321306 0.674962 0.230 Uiso 1 1 calc R U . . .
C46 C 1.0032(8) 0.1055(7) -0.0971(7) 0.158(4) Uani 1 1 d . . . . .
H46A H 0.985889 0.087127 -0.143408 0.237 Uiso 1 1 calc R U . . .
H46B H 0.965899 0.075435 -0.053562 0.237 Uiso 1 1 calc R U . . .
H46C H 1.092781 0.084592 -0.102116 0.237 Uiso 1 1 calc R U . . .
C45 C 0.9987(10) 0.2354(11) -0.0050(6) 0.190(5) Uani 1 1 d . . . . .
H45A H 0.967888 0.197640 0.035149 0.285 Uiso 1 1 calc R U . . .
H45B H 0.973029 0.301492 0.013810 0.285 Uiso 1 1 calc R U . . .
H45C H 1.089238 0.208823 -0.019643 0.285 Uiso 1 1 calc R U . . .
C41 C 0.2679(12) -0.0179(10) 0.1063(7) 0.187(5) Uani 1 1 d . . . . .
H41A H 0.283986 0.015605 0.059466 0.281 Uiso 1 1 calc R U . . .
H41B H 0.191801 -0.032250 0.110507 0.281 Uiso 1 1 calc R U . . .
H41C H 0.337297 -0.077427 0.105293 0.281 Uiso 1 1 calc R U . . .
Cl2 Cl 0.6449(10) 0.8933(8) 0.1317(6) 0.108(3) Uani 0.65 1 d . U P D 2
O17 O 0.5751(17) 0.9287(14) 0.2139(11) 0.205(8) Uani 0.65 1 d D U P E 1
O11 O 0.5405(10) 0.8803(8) 0.1146(9) 0.160(4) Uani 0.65 1 d D U P E 1
O13 O 0.7342(11) 0.8014(10) 0.1412(9) 0.180(5) Uani 0.65 1 d D U P E 1
O14 O 0.6752(14) 0.9677(11) 0.1129(10) 0.208(6) Uani 0.65 1 d D U P E 1
O3 O 0.1256(11) 0.1260(9) 0.2169(8) 0.113(5) Uani 0.5 1 d . . P F -1
O4 O 0.1132(11) 0.1012(9) 0.1645(11) 0.147(7) Uani 0.5 1 d . . P F 1
O7 O 0.1017(8) 0.8421(5) 0.3886(4) 0.165(3) Uani 1 1 d . . . . .
O12 O 0.620(3) 0.898(2) 0.0718(13) 0.190(8) Uani 0.35 1 d D U P D 2
O16 O 0.539(2) 0.919(2) 0.1962(16) 0.161(8) Uani 0.35 1 d D U P D 2
O10 O 0.676(3) 0.7708(14) 0.1621(15) 0.170(7) Uani 0.35 1 d D U P D 2
O15 O 0.735(2) 0.895(2) 0.1707(15) 0.185(7) Uani 0.35 1 d D U P D 2
Cl3 Cl 0.6368(17) 0.8818(11) 0.1506(10) 0.091(3) Uani 0.35 1 d . U P E 1

loop_
_atom_site_aniso_label
_atom_site_aniso_U_11
_atom_site_aniso_U_22
_atom_site_aniso_U_33
_atom_site_aniso_U_23
_atom_site_aniso_U_13
_atom_site_aniso_U_12
Zn1 0.0366(2) 0.0307(2) 0.0492(3) 0.00242(16) -0.01208(17) -0.00919(15)
Cl1 0.0596(6) 0.0711(8) 0.1006(9) 0.0200(7) -0.0257(6) -0.0203(5)
S3 0.0628(8) 0.0798(10) 0.1589(17) 0.0424(11) 0.0094(9) 0.0038(7)
S1 0.0975(11) 0.0735(9) 0.1751(19) -0.0173(10) -0.0468(11) -0.0382(8)
S4 0.0814(9) 0.0954(11) 0.1178(13) 0.0199(9) -0.0360(9) -0.0223(8)
S2 0.1432(15) 0.0730(9) 0.1216(13) -0.0240(9) 0.0396(11) -0.0653(10)
N3 0.0332(12) 0.0393(15) 0.0394(14) -0.0001(11) -0.0095(11) -0.0102(11)
N8 0.0416(14) 0.0323(14) 0.0465(15) -0.0011(12) -0.0097(12) -0.0092(11)
N9 0.0388(14) 0.0416(16) 0.0490(16) 0.0016(13) -0.0089(12) -0.0115(12)
N6 0.0398(14) 0.0410(16) 0.0473(16) 0.0030(12) -0.0079(12) -0.0113(12)
N5 0.0493(16) 0.0396(15) 0.0433(15) -0.0027(12) -0.0115(12) -0.0148(12)
N1 0.0396(14) 0.0377(15) 0.0423(15) 0.0028(12) -0.0099(11) -0.0101(11)
N2 0.0383(14) 0.0458(17) 0.0476(16) 0.0028(13) -0.0128(12) -0.0076(12)
N4 0.0416(14) 0.0393(15) 0.0454(15) 0.0015(12) -0.0110(12) -0.0123(12)
C1 0.0416(17) 0.0482(19) 0.0405(17) 0.0020(15) -0.0060(14) -0.0185(14)
C8 0.0336(15) 0.0378(17) 0.0464(18) 0.0056(14) -0.0090(13) -0.0074(12)
N10 0.0562(19) 0.053(2) 0.075(2) 0.0062(17) -0.0081(17) -0.0290(16)
C19 0.0404(16) 0.0433(18) 0.0388(17) 0.0037(14) -0.0071(13) -0.0133(14)
C31 0.0520(19) 0.0352(17) 0.059(2) 0.0044(16) -0.0129(16) -0.0174(15)
C13 0.0374(15) 0.0387(17) 0.0385(16) -0.0025(13) -0.0082(13) -0.0126(13)
C32 0.0498(19) 0.0425(19) 0.053(2) 0.0029(15) -0.0113(16) -0.0224(15)
C12 0.0333(15) 0.0384(17) 0.0519(19) 0.0006(14) -0.0083(13) -0.0120(13)
N7 0.0362(15) 0.053(2) 0.078(2) -0.0003(17) 0.0013(15) -0.0026(13)
O5 0.070(2) 0.085(3) 0.118(3) 0.023(2) -0.037(2) 0.0000(18)
C6 0.0368(16) 0.054(2) 0.0440(18) 0.0037(16) -0.0065(14) -0.0172(15)
C14 0.0424(17) 0.048(2) 0.0454(19) -0.0006(15) -0.0054(14) -0.0149(15)
C7 0.0341(15) 0.0432(18) 0.0422(17) 0.0058(14) -0.0119(13) -0.0090(13)
O1 0.094(3) 0.067(2) 0.145(4) -0.038(2) -0.024(3) -0.029(2)
C27 0.0421(17) 0.0386(18) 0.055(2) 0.0011(15) -0.0105(15) -0.0064(14)
C18 0.061(2) 0.043(2) 0.054(2) 0.0047(17) -0.0169(18) -0.0105(17)
C20 0.0396(17) 0.054(2) 0.0459(19) 0.0040(16) -0.0059(14) -0.0155(15)
C38 0.0381(17) 0.057(2) 0.052(2) -0.0015(17) -0.0082(15) -0.0169(15)
C2 0.070(2) 0.047(2) 0.055(2) 0.0011(17) -0.0159(19) -0.0221(18)
C9 0.054(2) 0.0398(19) 0.060(2) 0.0059(17) -0.0197(17) -0.0037(16)
C17 0.070(3) 0.052(2) 0.065(3) 0.013(2) -0.027(2) -0.0114(19)
C10 0.064(2) 0.0309(18) 0.069(3) 0.0022(17) -0.019(2) -0.0030(16)
C11 0.055(2) 0.0407(19) 0.055(2) -0.0065(16) -0.0137(17) -0.0108(15)
C26 0.0363(16) 0.048(2) 0.0472(19) 0.0033(15) -0.0069(14) -0.0067(14)
C3 0.079(3) 0.063(3) 0.060(2) -0.011(2) -0.006(2) -0.035(2)
C15 0.058(2) 0.064(3) 0.048(2) -0.0012(18) -0.0146(17) -0.0227(19)
C4 0.073(3) 0.083(3) 0.048(2) -0.005(2) -0.015(2) -0.040(2)
C16 0.062(2) 0.076(3) 0.054(2) 0.012(2) -0.0247(19) -0.021(2)
C28 0.055(2) 0.047(2) 0.088(3) 0.000(2) -0.010(2) -0.0013(18)
C30 0.068(3) 0.038(2) 0.102(4) 0.007(2) -0.011(2) -0.0195(19)
C5 0.052(2) 0.076(3) 0.046(2) 0.0015(19) -0.0131(17) -0.0220(19)
C33 0.052(2) 0.067(3) 0.068(3) 0.005(2) -0.0109(19) -0.028(2)
C21 0.049(2) 0.056(2) 0.075(3) 0.011(2) -0.0098(19) -0.0216(18)
C25 0.0407(19) 0.065(3) 0.066(3) 0.006(2) -0.0041(17) -0.0142(17)
O2 0.129(4) 0.082(3) 0.151(4) 0.021(3) -0.003(3) -0.066(3)
C37 0.047(2) 0.066(3) 0.070(3) -0.003(2) -0.0114(19) -0.0127(19)
C29 0.077(3) 0.032(2) 0.114(4) 0.011(2) -0.013(3) -0.005(2)
C24 0.042(2) 0.087(4) 0.114(4) 0.009(3) -0.002(2) -0.018(2)
O8 0.154(5) 0.122(4) 0.133(4) 0.050(3) -0.020(3) -0.064(3)
O6 0.074(3) 0.124(4) 0.255(8) 0.055(5) -0.017(4) -0.010(3)
O9 0.151(5) 0.086(3) 0.210(7) -0.014(4) 0.001(4) -0.042(3)
C34 0.058(3) 0.095(4) 0.101(4) 0.008(3) -0.002(3) -0.040(3)
C22 0.066(3) 0.068(3) 0.109(4) 0.012(3) -0.004(3) -0.034(2)
C36 0.046(2) 0.096(4) 0.103(4) 0.000(3) -0.015(2) -0.004(2)
C35 0.046(3) 0.121(5) 0.123(5) 0.011(4) -0.007(3) -0.031(3)
C23 0.057(3) 0.093(4) 0.137(5) 0.017(4) -0.003(3) -0.041(3)
C43 0.211(10) 0.077(4) 0.144(7) 0.013(5) 0.061(7) -0.039(5)
C40 0.135(6) 0.163(8) 0.105(5) 0.043(5) -0.040(5) -0.068(6)
C42 0.114(6) 0.088(5) 0.178(8) -0.002(5) 0.007(5) -0.037(4)
C44 0.141(7) 0.122(6) 0.139(7) -0.021(5) -0.001(5) -0.063(5)
C39 0.146(7) 0.251(12) 0.105(6) -0.003(7) -0.035(5) -0.115(8)
C46 0.096(5) 0.125(7) 0.210(11) -0.017(7) -0.013(6) 0.007(5)
C45 0.125(7) 0.285(16) 0.141(8) -0.051(9) -0.036(6) -0.036(8)
C41 0.218(12) 0.225(13) 0.209(12) 0.066(10) -0.132(10) -0.140(10)
Cl2 0.078(3) 0.113(4) 0.137(5) 0.019(3) -0.040(3) -0.029(2)
O17 0.224(14) 0.165(11) 0.234(14) -0.044(10) -0.102(10) -0.037(10)
O11 0.140(7) 0.144(8) 0.216(11) -0.044(7) -0.055(7) -0.058(6)
O13 0.128(8) 0.137(9) 0.241(13) 0.026(9) -0.029(8) -0.015(7)
O14 0.205(11) 0.202(11) 0.262(13) 0.016(10) -0.045(10) -0.131(10)
O3 0.070(5) 0.072(7) 0.141(10) 0.020(6) 0.025(6) 0.012(5)
O4 0.058(5) 0.061(6) 0.257(19) 0.004(9) 0.035(9) 0.014(4)
O7 0.226(7) 0.138(5) 0.169(6) 0.051(4) -0.134(5) -0.059(5)
O12 0.222(16) 0.205(16) 0.156(7) 0.008(9) -0.089(8) -0.063(13)
O16 0.122(9) 0.154(12) 0.178(10) 0.039(12) -0.005(8) -0.035(9)
O10 0.198(16) 0.126(7) 0.192(15) 0.009(9) -0.044(12) -0.062(8)
O15 0.160(11) 0.219(14) 0.223(14) -0.023(13) -0.087(10) -0.092(11)
Cl3 0.065(4) 0.082(5) 0.123(7) -0.017(5) -0.016(4) -0.021(3)

loop_
_atom_type_symbol
_atom_type_description
_atom_type_scat_dispersion_real
_atom_type_scat_dispersion_imag
_atom_type_scat_source
C C 0.0033 0.0016 'International Tables Vol C Tables 4.2.6.8 and 6.1.1.4'
H H 0.0000 0.0000 'International Tables Vol C Tables 4.2.6.8 and 6.1.1.4'
Cl Cl 0.1484 0.1585 'International Tables Vol C Tables 4.2.6.8 and 6.1.1.4'
N N 0.0061 0.0033 'International Tables Vol C Tables 4.2.6.8 and 6.1.1.4'
O O 0.0106 0.0060 'International Tables Vol C Tables 4.2.6.8 and 6.1.1.4'
S S 0.1246 0.1234 'International Tables Vol C Tables 4.2.6.8 and 6.1.1.4'
Zn Zn 0.2839 1.4301 'International Tables Vol C Tables 4.2.6.8 and 6.1.1.4'

loop_
_geom_angle_atom_site_label_1
_geom_angle_atom_site_label_2
_geom_angle_atom_site_label_3
_geom_angle
_geom_angle_site_symmetry_1
_geom_angle_site_symmetry_3
_geom_angle_publ_flag
N3 Zn1 N8 173.80(11) . . ?
N3 Zn1 N9 106.73(10) . . ?
N3 Zn1 N6 103.55(10) . . ?
N3 Zn1 N1 74.59(11) . . ?
N3 Zn1 N4 75.65(10) . . ?
N8 Zn1 N9 74.52(11) . . ?
N8 Zn1 N6 75.25(11) . . ?
N8 Zn1 N1 111.60(11) . . ?
N8 Zn1 N4 98.16(11) . . ?
N9 Zn1 N4 100.52(11) . . ?
N6 Zn1 N9 149.69(11) . . ?
N6 Zn1 N1 101.14(11) . . ?
N6 Zn1 N4 85.69(11) . . ?
N1 Zn1 N9 88.13(11) . . ?
N1 Zn1 N4 150.24(11) . . ?
O6 Cl1 O8 107.3(4) . . ?
O6 Cl1 O9 110.0(4) . . ?
O9 Cl1 O8 114.0(4) . . ?
O7 Cl1 O8 105.2(4) . . ?
O7 Cl1 O6 113.6(5) . . ?
O7 Cl1 O9 106.8(5) . . ?
C41 S3 C42 99.7(5) . . ?
O3 S3 C42 102.4(6) . . ?
O3 S3 C41 121.4(8) . . ?
O3 S3 O4 39.9(7) . . ?
O4 S3 C42 105.8(6) . . ?
O4 S3 C41 82.0(7) . . ?
O1 S1 C40 107.0(3) . . ?
O1 S1 C39 107.1(3) . . ?
C40 S1 C39 93.6(5) . . ?
O5 S4 C46 105.0(4) . . ?
O5 S4 C45 108.3(4) . . ?
C45 S4 C46 95.2(6) . . ?
O2 S2 C43 103.8(4) . . ?
O2 S2 C44 106.5(4) . . ?
C43 S2 C44 101.0(4) . . ?
C8 N3 Zn1 120.0(2) . . ?
C12 N3 Zn1 119.7(2) . . ?
C12 N3 C8 120.2(3) . . ?
C31 N8 Zn1 120.0(2) . . ?
C31 N8 C27 120.3(3) . . ?
C27 N8 Zn1 119.6(2) . . ?
C32 N9 Zn1 114.7(2) . . ?
C32 N9 C38 105.2(3) . . ?
C38 N9 Zn1 139.7(2) . . ?
C20 N6 Zn1 139.2(2) . . ?
C26 N6 Zn1 113.9(2) . . ?
C26 N6 C20 106.1(3) . . ?
C13 N5 H5 126.5 . . ?
C13 N5 C14 107.1(3) . . ?
C14 N5 H5 126.5 . . ?
C1 N1 Zn1 138.8(2) . . ?
C7 N1 Zn1 114.0(2) . . ?
C7 N1 C1 105.1(3) . . ?
C6 N2 H2 126.7 . . ?
C7 N2 H2 126.7 . . ?
C7 N2 C6 106.7(3) . . ?
C19 N4 Zn1 140.6(2) . . ?
C13 N4 Zn1 112.3(2) . . ?
C13 N4 C19 105.2(3) . . ?
N1 C1 C6 109.3(3) . . ?
N1 C1 C2 129.7(3) . . ?
C2 C1 C6 120.9(4) . . ?
N3 C8 C7 110.5(3) . . ?
N3 C8 C9 122.0(3) . . ?
C9 C8 C7 127.5(3) . . ?
C32 N10 H10 126.7 . . ?
C32 N10 C33 106.7(3) . . ?
C33 N10 H10 126.7 . . ?
C14 C19 N4 109.3(3) . . ?
C14 C19 C18 119.9(3) . . ?
C18 C19 N4 130.9(4) . . ?
N8 C31 C32 111.0(3) . . ?
N8 C31 C30 121.7(3) . . ?
C30 C31 C32 127.3(3) . . ?
N5 C13 C12 126.4(3) . . ?
N4 C13 N5 112.9(3) . . ?
N4 C13 C12 120.5(3) . . ?
N9 C32 N10 113.6(3) . . ?
N9 C32 C31 119.6(3) . . ?
N10 C32 C31 126.8(3) . . ?
N3 C12 C13 111.4(3) . . ?
N3 C12 C11 121.6(3) . . ?
C11 C12 C13 127.0(3) . . ?
C26 N7 H7 126.3 . . ?
C26 N7 C25 107.4(3) . . ?
C25 N7 H7 126.3 . . ?
N2 C6 C1 105.6(3) . . ?
N2 C6 C5 132.4(4) . . ?
C5 C6 C1 121.9(4) . . ?
N5 C14 C15 132.4(4) . . ?
C19 C14 N5 105.5(3) . . ?
C19 C14 C15 122.1(4) . . ?
N1 C7 N2 113.2(3) . . ?
N1 C7 C8 120.3(3) . . ?
N2 C7 C8 126.4(3) . . ?
N8 C27 C26 110.6(3) . . ?
N8 C27 C28 121.3(4) . . ?
C28 C27 C26 128.0(3) . . ?
C19 C18 H18 120.6 . . ?
C17 C18 C19 118.7(4) . . ?
C17 C18 H18 120.6 . . ?
N6 C20 C25 108.3(3) . . ?
C21 C20 N6 130.7(3) . . ?
C21 C20 C25 120.9(4) . . ?
N9 C38 C33 108.7(3) . . ?
N9 C38 C37 130.0(4) . . ?
C37 C38 C33 121.3(4) . . ?
C1 C2 H2A 121.5 . . ?
C3 C2 C1 117.0(4) . . ?
C3 C2 H2A 121.5 . . ?
C8 C9 H9 121.0 . . ?
C8 C9 C10 118.0(4) . . ?
C10 C9 H9 121.0 . . ?
C18 C17 H17 119.5 . . ?
C18 C17 C16 120.9(4) . . ?
C16 C17 H17 119.5 . . ?
C9 C10 H10A 119.9 . . ?
C9 C10 C11 120.2(4) . . ?
C11 C10 H10A 119.9 . . ?
C12 C11 C10 118.0(4) . . ?
C12 C11 H11 121.0 . . ?
C10 C11 H11 121.0 . . ?
N6 C26 N7 112.7(3) . . ?
N6 C26 C27 120.4(3) . . ?
N7 C26 C27 126.8(3) . . ?
C2 C3 H3 119.5 . . ?
C2 C3 C4 121.0(4) . . ?
C4 C3 H3 119.5 . . ?
C14 C15 H15 121.8 . . ?
C16 C15 C14 116.4(4) . . ?
C16 C15 H15 121.8 . . ?
C3 C4 H4 118.4 . . ?
C5 C4 C3 123.1(4) . . ?
C5 C4 H4 118.4 . . ?
C17 C16 H16 119.0 . . ?
C15 C16 C17 122.0(4) . . ?
C15 C16 H16 119.0 . . ?
C27 C28 H28 121.2 . . ?
C27 C28 C29 117.6(4) . . ?
C29 C28 H28 121.2 . . ?
C31 C30 H30 120.9 . . ?
C29 C30 C31 118.2(4) . . ?
C29 C30 H30 120.9 . . ?
C6 C5 H5A 122.0 . . ?
C4 C5 C6 116.1(4) . . ?
C4 C5 H5A 122.0 . . ?
N10 C33 C38 105.8(3) . . ?
N10 C33 C34 132.5(4) . . ?
C34 C33 C38 121.6(5) . . ?
C20 C21 H21 121.0 . . ?
C20 C21 C22 118.0(4) . . ?
C22 C21 H21 121.0 . . ?
N7 C25 C20 105.4(3) . . ?
N7 C25 C24 133.8(4) . . ?
C24 C25 C20 120.8(4) . . ?
C38 C37 H37 121.4 . . ?
C36 C37 C38 117.2(5) . . ?
C36 C37 H37 121.4 . . ?
C28 C29 H29 119.6 . . ?
C30 C29 C28 120.9(4) . . ?
C30 C29 H29 119.6 . . ?
C25 C24 H24 121.6 . . ?
C23 C24 C25 116.9(4) . . ?
C23 C24 H24 121.6 . . ?
C33 C34 H34 121.6 . . ?
C35 C34 C33 116.8(5) . . ?
C35 C34 H34 121.6 . . ?
C21 C22 H22 119.8 . . ?
C23 C22 C21 120.3(5) . . ?
C23 C22 H22 119.8 . . ?
C37 C36 H36 119.7 . . ?
C37 C36 C35 120.7(5) . . ?
C35 C36 H36 119.7 . . ?
C34 C35 C36 122.3(5) . . ?
C34 C35 H35 118.8 . . ?
C36 C35 H35 118.8 . . ?
C24 C23 C22 123.0(4) . . ?
C24 C23 H23 118.5 . . ?
C22 C23 H23 118.5 . . ?
S2 C43 H43A 109.5 . . ?
S2 C43 H43B 109.5 . . ?
S2 C43 H43C 109.5 . . ?
H43A C43 H43B 109.5 . . ?
H43A C43 H43C 109.5 . . ?
H43B C43 H43C 109.5 . . ?
S1 C40 H40A 109.5 . . ?
S1 C40 H40B 109.5 . . ?
S1 C40 H40C 109.5 . . ?
H40A C40 H40B 109.5 . . ?
H40A C40 H40C 109.5 . . ?
H40B C40 H40C 109.5 . . ?
S3 C42 H42A 109.5 . . ?
S3 C42 H42B 109.5 . . ?
S3 C42 H42C 109.5 . . ?
H42A C42 H42B 109.5 . . ?
H42A C42 H42C 109.5 . . ?
H42B C42 H42C 109.5 . . ?
S2 C44 H44A 109.5 . . ?
S2 C44 H44B 109.5 . . ?
S2 C44 H44C 109.5 . . ?
H44A C44 H44B 109.5 . . ?
H44A C44 H44C 109.5 . . ?
H44B C44 H44C 109.5 . . ?
S1 C39 H39A 109.5 . . ?
S1 C39 H39B 109.5 . . ?
S1 C39 H39C 109.5 . . ?
H39A C39 H39B 109.5 . . ?
H39A C39 H39C 109.5 . . ?
H39B C39 H39C 109.5 . . ?
S4 C46 H46A 109.5 . . ?
S4 C46 H46B 109.5 . . ?
S4 C46 H46C 109.5 . . ?
H46A C46 H46B 109.5 . . ?
H46A C46 H46C 109.5 . . ?
H46B C46 H46C 109.5 . . ?
S4 C45 H45A 109.5 . . ?
S4 C45 H45B 109.5 . . ?
S4 C45 H45C 109.5 . . ?
H45A C45 H45B 109.5 . . ?
H45A C45 H45C 109.5 . . ?
H45B C45 H45C 109.5 . . ?
S3 C41 H41A 109.5 . . ?
S3 C41 H41B 109.5 . . ?
S3 C41 H41C 109.5 . . ?
H41A C41 H41B 109.5 . . ?
H41A C41 H41C 109.5 . . ?
H41B C41 H41C 109.5 . . ?
O12 Cl2 O16 114.9(19) . . ?
O12 Cl2 O10 108.0(17) . . ?
O12 Cl2 O15 145(2) . . ?
O16 Cl2 O10 86.2(13) . . ?
O15 Cl2 O16 97.6(17) . . ?
O15 Cl2 O10 85.5(15) . . ?
O4 O3 S3 74.5(10) . . ?
O3 O4 S3 65.7(12) . . ?
O17 Cl3 O11 102.8(14) . . ?
O17 Cl3 O13 126.8(19) . . ?
O17 Cl3 O14 94.1(13) . . ?
O11 Cl3 O14 103.4(14) . . ?
O13 Cl3 O11 114.8(13) . . ?
O13 Cl3 O14 111.1(15) . . ?

loop_
_geom_bond_atom_site_label_1
_geom_bond_atom_site_label_2
_geom_bond_distance
_geom_bond_site_symmetry_2
_geom_bond_publ_flag
Zn1 N3 2.113(3) . ?
Zn1 N8 2.124(3) . ?
Zn1 N9 2.159(3) . ?
Zn1 N6 2.155(3) . ?
Zn1 N1 2.156(3) . ?
Zn1 N4 2.175(3) . ?
Cl1 O8 1.411(5) . ?
Cl1 O6 1.377(5) . ?
Cl1 O9 1.386(6) . ?
Cl1 O7 1.364(6) . ?
S3 C42 1.762(7) . ?
S3 C41 1.617(13) . ?
S3 O3 1.523(10) . ?
S3 O4 1.609(14) . ?
S1 O1 1.546(5) . ?
S1 C40 1.672(8) . ?
S1 C39 1.832(9) . ?
S4 O5 1.524(4) . ?
S4 C46 1.751(9) . ?
S4 C45 1.688(10) . ?
S2 O2 1.484(4) . ?
S2 C43 1.794(10) . ?
S2 C44 1.828(9) . ?
N3 C8 1.340(4) . ?
N3 C12 1.311(4) . ?
N8 C31 1.324(4) . ?
N8 C27 1.329(4) . ?
N9 C32 1.303(5) . ?
N9 C38 1.382(4) . ?
N6 C20 1.382(5) . ?
N6 C26 1.306(4) . ?
N5 H5 0.8600 . ?
N5 C13 1.325(4) . ?
N5 C14 1.383(5) . ?
N1 C1 1.359(5) . ?
N1 C7 1.310(4) . ?
N2 H2 0.8600 . ?
N2 C6 1.352(5) . ?
N2 C7 1.351(4) . ?
N4 C19 1.381(4) . ?
N4 C13 1.312(4) . ?
C1 C6 1.407(5) . ?
C1 C2 1.374(5) . ?
C8 C7 1.447(5) . ?
C8 C9 1.359(5) . ?
N10 H10 0.8600 . ?
N10 C32 1.338(5) . ?
N10 C33 1.369(6) . ?
C19 C14 1.372(5) . ?
C19 C18 1.378(5) . ?
C31 C32 1.471(5) . ?
C31 C30 1.370(5) . ?
C13 C12 1.483(5) . ?
C12 C11 1.369(5) . ?
N7 H7 0.8600 . ?
N7 C26 1.331(5) . ?
N7 C25 1.379(6) . ?
C6 C5 1.370(6) . ?
C14 C15 1.389(5) . ?
C27 C26 1.481(5) . ?
C27 C28 1.364(5) . ?
C18 H18 0.9300 . ?
C18 C17 1.358(6) . ?
C20 C21 1.374(6) . ?
C20 C25 1.395(5) . ?
C38 C33 1.393(6) . ?
C38 C37 1.384(6) . ?
C2 H2A 0.9300 . ?
C2 C3 1.369(6) . ?
C9 H9 0.9300 . ?
C9 C10 1.365(6) . ?
C17 H17 0.9300 . ?
C17 C16 1.374(7) . ?
C10 H10A 0.9300 . ?
C10 C11 1.390(6) . ?
C11 H11 0.9300 . ?
C3 H3 0.9300 . ?
C3 C4 1.393(7) . ?
C15 H15 0.9300 . ?
C15 C16 1.368(6) . ?
C4 H4 0.9300 . ?
C4 C5 1.354(7) . ?
C16 H16 0.9300 . ?
C28 H28 0.9300 . ?
C28 C29 1.391(7) . ?
C30 H30 0.9300 . ?
C30 C29 1.344(7) . ?
C5 H5A 0.9300 . ?
C33 C34 1.384(6) . ?
C21 H21 0.9300 . ?
C21 C22 1.381(6) . ?
C25 C24 1.388(6) . ?
C37 H37 0.9300 . ?
C37 C36 1.370(6) . ?
C29 H29 0.9300 . ?
C24 H24 0.9300 . ?
C24 C23 1.363(8) . ?
C34 H34 0.9300 . ?
C34 C35 1.353(8) . ?
C22 H22 0.9300 . ?
C22 C23 1.373(8) . ?
C36 H36 0.9300 . ?
C36 C35 1.415(9) . ?
C35 H35 0.9300 . ?
C23 H23 0.9300 . ?
C43 H43A 0.9600 . ?
C43 H43B 0.9600 . ?
C43 H43C 0.9600 . ?
C40 H40A 0.9600 . ?
C40 H40B 0.9600 . ?
C40 H40C 0.9600 . ?
C42 H42A 0.9600 . ?
C42 H42B 0.9600 . ?
C42 H42C 0.9600 . ?
C44 H44A 0.9600 . ?
C44 H44B 0.9600 . ?
C44 H44C 0.9600 . ?
C39 H39A 0.9600 . ?
C39 H39B 0.9600 . ?
C39 H39C 0.9600 . ?
C46 H46A 0.9600 . ?
C46 H46B 0.9600 . ?
C46 H46C 0.9600 . ?
C45 H45A 0.9600 . ?
C45 H45B 0.9600 . ?
C45 H45C 0.9600 . ?
C41 H41A 0.9600 . ?
C41 H41B 0.9600 . ?
C41 H41C 0.9600 . ?
Cl2 O12 1.16(2) . ?
Cl2 O16 1.42(2) . ?
Cl2 O10 1.79(2) . ?
Cl2 O15 1.39(2) . ?
O17 Cl3 1.27(2) . ?
O11 Cl3 1.41(2) . ?
O13 Cl3 1.31(2) . ?
O14 Cl3 1.55(2) . ?
O3 O4 1.07(2) . ?

loop_
_geom_torsion_atom_site_label_1
_geom_torsion_atom_site_label_2
_geom_torsion_atom_site_label_3
_geom_torsion_atom_site_label_4
_geom_torsion
_geom_torsion_site_symmetry_1
_geom_torsion_site_symmetry_2
_geom_torsion_site_symmetry_3
_geom_torsion_site_symmetry_4
_geom_torsion_publ_flag
Zn1 N3 C8 C7 3.0(3) . . . . ?
Zn1 N3 C8 C9 -176.7(3) . . . . ?
Zn1 N3 C12 C13 -1.9(3) . . . . ?
Zn1 N3 C12 C11 176.8(3) . . . . ?
Zn1 N8 C31 C32 4.5(4) . . . . ?
Zn1 N8 C31 C30 -177.2(4) . . . . ?
Zn1 N8 C27 C26 -2.9(4) . . . . ?
Zn1 N8 C27 C28 175.6(3) . . . . ?
Zn1 N9 C32 N10 -175.6(3) . . . . ?
Zn1 N9 C32 C31 2.2(4) . . . . ?
Zn1 N9 C38 C33 173.7(3) . . . . ?
Zn1 N9 C38 C37 -6.1(7) . . . . ?
Zn1 N6 C20 C21 -7.9(7) . . . . ?
Zn1 N6 C20 C25 170.1(3) . . . . ?
Zn1 N6 C26 N7 -173.3(3) . . . . ?
Zn1 N6 C26 C27 4.0(4) . . . . ?
Zn1 N1 C1 C6 162.1(3) . . . . ?
Zn1 N1 C1 C2 -18.1(6) . . . . ?
Zn1 N1 C7 N2 -167.9(2) . . . . ?
Zn1 N1 C7 C8 9.4(4) . . . . ?
Zn1 N4 C19 C14 163.0(3) . . . . ?
Zn1 N4 C19 C18 -16.7(6) . . . . ?
Zn1 N4 C13 N5 -169.1(2) . . . . ?
Zn1 N4 C13 C12 7.0(4) . . . . ?
N3 C8 C7 N1 -8.3(4) . . . . ?
N3 C8 C7 N2 168.6(3) . . . . ?
N3 C8 C9 C10 0.5(5) . . . . ?
N3 C12 C11 C10 -0.6(5) . . . . ?
N8 C31 C32 N9 -4.4(5) . . . . ?
N8 C31 C32 N10 173.1(4) . . . . ?
N8 C31 C30 C29 0.8(8) . . . . ?
N8 C27 C26 N6 -0.9(5) . . . . ?
N8 C27 C26 N7 176.0(4) . . . . ?
N8 C27 C28 C29 2.3(7) . . . . ?
N9 C38 C33 N10 -1.5(5) . . . . ?
N9 C38 C33 C34 179.7(4) . . . . ?
N9 C38 C37 C36 179.5(4) . . . . ?
N6 C20 C21 C22 -179.5(5) . . . . ?
N6 C20 C25 N7 -0.9(5) . . . . ?
N6 C20 C25 C24 179.6(5) . . . . ?
N5 C13 C12 N3 171.8(3) . . . . ?
N5 C13 C12 C11 -6.8(5) . . . . ?
N5 C14 C15 C16 -178.3(4) . . . . ?
N1 C1 C6 N2 -0.1(4) . . . . ?
N1 C1 C6 C5 -179.3(3) . . . . ?
N1 C1 C2 C3 179.1(4) . . . . ?
N2 C6 C5 C4 -178.7(4) . . . . ?
N4 C19 C14 N5 -0.5(4) . . . . ?
N4 C19 C14 C15 -179.6(3) . . . . ?
N4 C19 C18 C17 178.9(4) . . . . ?
N4 C13 C12 N3 -3.7(4) . . . . ?
N4 C13 C12 C11 177.7(3) . . . . ?
C1 N1 C7 N2 -1.3(4) . . . . ?
C1 N1 C7 C8 176.0(3) . . . . ?
C1 C6 C5 C4 0.2(5) . . . . ?
C1 C2 C3 C4 0.4(6) . . . . ?
C8 N3 C12 C13 -178.7(3) . . . . ?
C8 N3 C12 C11 0.0(5) . . . . ?
C8 C9 C10 C11 -1.1(6) . . . . ?
N10 C33 C34 C35 -177.5(6) . . . . ?
C19 N4 C13 N5 -1.3(4) . . . . ?
C19 N4 C13 C12 174.7(3) . . . . ?
C19 C14 C15 C16 0.5(5) . . . . ?
C19 C18 C17 C16 0.7(7) . . . . ?
C31 N8 C27 C26 -178.3(3) . . . . ?
C31 N8 C27 C28 0.2(6) . . . . ?
C31 C30 C29 C28 1.9(9) . . . . ?
C13 N5 C14 C19 -0.3(4) . . . . ?
C13 N5 C14 C15 178.6(4) . . . . ?
C13 N4 C19 C14 1.1(4) . . . . ?
C13 N4 C19 C18 -178.6(4) . . . . ?
C13 C12 C11 C10 177.9(3) . . . . ?
C32 N9 C38 C33 1.7(4) . . . . ?
C32 N9 C38 C37 -178.2(4) . . . . ?
C32 N10 C33 C38 0.8(5) . . . . ?
C32 N10 C33 C34 179.4(5) . . . . ?
C32 C31 C30 C29 178.7(5) . . . . ?
C12 N3 C8 C7 179.8(3) . . . . ?
C12 N3 C8 C9 0.0(5) . . . . ?
N7 C25 C24 C23 -178.5(6) . . . . ?
C6 N2 C7 N1 1.2(4) . . . . ?
C6 N2 C7 C8 -175.9(3) . . . . ?
C6 C1 C2 C3 -1.2(5) . . . . ?
C14 N5 C13 N4 1.1(4) . . . . ?
C14 N5 C13 C12 -174.7(3) . . . . ?
C14 C19 C18 C17 -0.8(6) . . . . ?
C14 C15 C16 C17 -0.6(6) . . . . ?
C7 N1 C1 C6 0.8(3) . . . . ?
C7 N1 C1 C2 -179.4(4) . . . . ?
C7 N2 C6 C1 -0.6(3) . . . . ?
C7 N2 C6 C5 178.5(4) . . . . ?
C7 C8 C9 C10 -179.2(4) . . . . ?
C27 N8 C31 C32 179.9(3) . . . . ?
C27 N8 C31 C30 -1.8(6) . . . . ?
C27 C28 C29 C30 -3.4(9) . . . . ?
C18 C19 C14 N5 179.3(3) . . . . ?
C18 C19 C14 C15 0.2(5) . . . . ?
C18 C17 C16 C15 0.0(7) . . . . ?
C20 N6 C26 N7 -1.3(4) . . . . ?
C20 N6 C26 C27 176.0(3) . . . . ?
C20 C21 C22 C23 -2.0(9) . . . . ?
C20 C25 C24 C23 0.8(9) . . . . ?
C38 N9 C32 N10 -1.2(4) . . . . ?
C38 N9 C32 C31 176.6(3) . . . . ?
C38 C33 C34 C35 0.9(8) . . . . ?
C38 C37 C36 C35 0.5(8) . . . . ?
C2 C1 C6 N2 -179.9(3) . . . . ?
C2 C1 C6 C5 0.9(5) . . . . ?
C2 C3 C4 C5 0.7(7) . . . . ?
C9 C8 C7 N1 171.4(3) . . . . ?
C9 C8 C7 N2 -11.7(6) . . . . ?
C9 C10 C11 C12 1.2(6) . . . . ?
C26 N6 C20 C21 -176.7(4) . . . . ?
C26 N6 C20 C25 1.3(4) . . . . ?
C26 N7 C25 C20 0.1(5) . . . . ?
C26 N7 C25 C24 179.5(6) . . . . ?
C26 C27 C28 C29 -179.5(5) . . . . ?
C3 C4 C5 C6 -1.0(6) . . . . ?
C28 C27 C26 N6 -179.3(4) . . . . ?
C28 C27 C26 N7 -2.3(7) . . . . ?
C30 C31 C32 N9 177.5(4) . . . . ?
C30 C31 C32 N10 -5.1(7) . . . . ?
C33 N10 C32 N9 0.3(5) . . . . ?
C33 N10 C32 C31 -177.3(4) . . . . ?
C33 C38 C37 C36 -0.3(7) . . . . ?
C33 C34 C35 C36 -0.7(10) . . . . ?
C21 C20 C25 N7 177.4(4) . . . . ?
C21 C20 C25 C24 -2.1(7) . . . . ?
C21 C22 C23 C24 0.8(11) . . . . ?
C25 N7 C26 N6 0.8(5) . . . . ?
C25 N7 C26 C27 -176.4(4) . . . . ?
C25 C20 C21 C22 2.7(7) . . . . ?
C25 C24 C23 C22 -0.2(10) . . . . ?
C37 C38 C33 N10 178.3(4) . . . . ?
C37 C38 C33 C34 -0.4(7) . . . . ?
C37 C36 C35 C34 0.0(10) . . . . ?
C42 S3 O3 O4 99.9(13) . . . . ?
C42 S3 O4 O3 -90.6(13) . . . . ?
C41 S3 O3 O4 -9.8(16) . . . . ?
C41 S3 O4 O3 171.6(14) . . . . ?
